data_1100053
loop_
_publ_author_name
'Francesconi, M. Grazia'
'Barker, Marten G.'
'Wilson, Claire'

_publ_section_title
;
 Novel ternary N-containing mixed-anion compounds with ionic and covalent
 features
;
_journal_coden_ASTM CHCOFS
_journal_issue 13
_journal_name_full
;
 Chemical Communications (Cambridge, United Kingdom)
;
_journal_page_first 1358
_journal_page_last 1359
_journal_paper_doi 10.1039/b203382h
_journal_year 2002
_chemical_formula_moiety ?
_chemical_formula_sum 'Ba5 Cl2.5 Mo N4 O0.75'
_chemical_formula_weight 939.30
_chemical_melting_point ?
_chemical_name_common ?
_chemical_name_systematic ?
_space_group_IT_number 12
_symmetry_cell_setting monoclinic
_symmetry_space_group_name_Hall '-C 2y'
_symmetry_space_group_name_H-M 'C 1 2/m 1'
_atom_sites_solution_primary direct
_atom_sites_solution_secondary difmap
_audit_creation_method SHELXL-97
_cell_angle_alpha 90.00
_cell_angle_beta 111.960(3)
_cell_angle_gamma 90.00
_cell_formula_units_Z 4
_cell_length_a 10.8277(14)
_cell_length_b 11.8401(15)
_cell_length_c 10.3631(14)
_cell_measurement_reflns_used 1411
_cell_measurement_temperature 150(2)
_cell_measurement_theta_max 28.35
_cell_measurement_theta_min 2.9
_cell_volume 1232.2(3)
_computing_cell_refinement 'Bruker SAINT version 6.01 (Bruker, 1999)'
_computing_data_collection 'Bruker SMART version 5.054 (Bruker, 1998)'
_computing_data_reduction 'Bruker SAINT; Bruker SHELXTL (Bruker, 1997)'
_computing_molecular_graphics ?
_computing_publication_material ?
_computing_structure_refinement 'SHELXL-97 (Sheldrick, 1997)'
_computing_structure_solution
;
SIR97 - Altomare A., Burla M.C., Camalli M., Cascarano G.L., Giacovazzo C. ,
Guagliardi A., Moliterni A.G.G., Polidori G.,Spagna R. (1999)
J. Appl. Cryst. 32, 115-119.
;
_diffrn_ambient_temperature 150(2)
_diffrn_detector_area_resol_mean ?
_diffrn_measured_fraction_theta_full 0.898
_diffrn_measured_fraction_theta_max 0.825
_diffrn_measurement_device_type 'Bruker SMART1000 CCD area detector'
_diffrn_measurement_method omega
_diffrn_radiation_monochromator graphite
_diffrn_radiation_source 'fine-focus sealed tube'
_diffrn_radiation_type MoK\a
_diffrn_radiation_wavelength 0.71073
_diffrn_reflns_av_R_equivalents 0.026
_diffrn_reflns_av_sigmaI/netI 0.0298
_diffrn_reflns_limit_h_max 8
_diffrn_reflns_limit_h_min -14
_diffrn_reflns_limit_k_max 15
_diffrn_reflns_limit_k_min -14
_diffrn_reflns_limit_l_max 13
_diffrn_reflns_limit_l_min -8
_diffrn_reflns_number 2399
_diffrn_reflns_theta_full 27.50
_diffrn_reflns_theta_max 28.64
_diffrn_reflns_theta_min 2.66
_diffrn_standards_decay_% ?
_diffrn_standards_interval_count ?
_diffrn_standards_interval_time ?
_diffrn_standards_number ?
_exptl_absorpt_coefficient_mu 17.221
_exptl_absorpt_correction_T_max 0.335
_exptl_absorpt_correction_T_min 0.129
_exptl_absorpt_correction_type multi-scan
_exptl_absorpt_process_details 'Bruker SADABS (1999)'
_exptl_crystal_colour brown
_exptl_crystal_density_diffrn 5.063
_exptl_crystal_density_meas ?
_exptl_crystal_density_method 'not measured'
_exptl_crystal_description 'rectangular plate'
_exptl_crystal_F_000 1594
_exptl_crystal_size_max 0.16
_exptl_crystal_size_mid 0.08
_exptl_crystal_size_min 0.04
_refine_diff_density_max 2.165
_refine_diff_density_min -2.432
_refine_diff_density_rms 0.458
_refine_ls_extinction_coef 0.00028(9)
_refine_ls_extinction_expression Fc^*^=kFc[1+0.001xFc^2^\l^3^/sin(2\q)]^-1/4^
_refine_ls_extinction_method SHELXL
_refine_ls_goodness_of_fit_ref 1.034
_refine_ls_matrix_type full
_refine_ls_number_parameters 77
_refine_ls_number_reflns 1369
_refine_ls_number_restraints 0
_refine_ls_restrained_S_all 1.034
_refine_ls_R_factor_all 0.0474
_refine_ls_R_factor_gt 0.0413
_refine_ls_shift/su_max 0.000
_refine_ls_shift/su_mean 0.000
_refine_ls_structure_factor_coef Fsqd
_refine_ls_weighting_details 'calc w=1/[\s^2^(Fo^2^)+(0.0839P)^2^] where P=(Fo^2^+2Fc^2^)/3'
_refine_ls_weighting_scheme calc
_refine_ls_wR_factor_gt 0.1110
_refine_ls_wR_factor_ref 0.1145
_reflns_number_gt 1199
_reflns_number_total 1374
_reflns_threshold_expression >2sigma(I)
_cod_depositor_comments
;
The following automatic conversions were performed:
'_symmetry_cell_setting' value 'Monoclinic' changed to 'monoclinic'
according to '/home/saulius/struct/CIF-dictionaries/cif_core.dic'
dictionary named 'cif_core.dic' version 2.4.1 from 2010-06-29.

Automatic conversion script
Id: cif_fix_enum 1527 2010-12-29 10:47:43Z saulius 
;
_cod_original_sg_symbol_H-M 'C 2/m'
_cod_original_formula_sum 'Ba5 Cl2.50 Mo N4 O0.75'
_cod_database_code 1100053

loop_
_symmetry_equiv_pos_as_xyz
'x, y, z'
'-x, y, -z'
'x+1/2, y+1/2, z'
'-x+1/2, y+1/2, -z'
'-x, -y, -z'
'x, -y, z'
'-x+1/2, -y+1/2, -z'
'x+1/2, -y+1/2, z'

loop_
_atom_site_label
_atom_site_type_symbol
_atom_site_fract_x
_atom_site_fract_y
_atom_site_fract_z
_atom_site_U_iso_or_equiv
_atom_site_adp_type
_atom_site_occupancy
_atom_site_symmetry_multiplicity
_atom_site_calc_flag
_atom_site_refinement_flags
_atom_site_disorder_assembly
_atom_site_disorder_group
Ba1 Ba 0.16400(8) 0.5000 0.49401(9) 0.0148(3) Uani 1 2 d S . .
Ba2 Ba 0.54858(8) 0.5000 0.68173(10) 0.0182(3) Uani 1 2 d S . .
Ba3 Ba 0.15362(9) 0.5000 0.85958(10) 0.0205(3) Uani 1 2 d S . .
Ba4 Ba 0.33163(6) 0.26059(5) 0.73189(7) 0.0169(2) Uani 1 1 d . . .
Mo5 Mo 0.5000 0.25210(9) 0.5000 0.0142(3) Uani 1 2 d S . .
Cl6 Cl 0.5000 0.5000 1.0000 0.057(2) Uani 1 4 d S . .
Cl7 Cl 0.3375(7) 0.2968(6) 1.0466(7) 0.0419(17) Uani 0.50 1 d P . .
Cl8 Cl 0.8569(3) 0.5000 0.8363(4) 0.0209(8) Uani 1 2 d S . .
N9 N 0.3619(7) 0.3475(7) 0.4943(9) 0.0150(17) Uani 1 1 d . . .
N10 N 0.4510(8) 0.1582(7) 0.3463(11) 0.027(2) Uani 1 1 d . . .
O11 O 0.3464(16) 0.5000 0.768(2) 0.045(5) Uani 0.75 2 d SP . .

loop_
_atom_site_aniso_label
_atom_site_aniso_U_11
_atom_site_aniso_U_22
_atom_site_aniso_U_33
_atom_site_aniso_U_23
_atom_site_aniso_U_13
_atom_site_aniso_U_12
Ba1 0.0139(4) 0.0105(4) 0.0230(6) 0.000 0.0106(4) 0.000
Ba2 0.0156(4) 0.0127(4) 0.0261(6) 0.000 0.0077(4) 0.000
Ba3 0.0243(5) 0.0181(4) 0.0218(6) 0.000 0.0118(4) 0.000
Ba4 0.0177(4) 0.0133(3) 0.0218(4) 0.0011(2) 0.0097(3) 0.0003(2)
Mo5 0.0122(6) 0.0097(5) 0.0224(8) 0.000 0.0086(5) 0.000
Cl6 0.068(5) 0.044(4) 0.078(6) 0.000 0.050(5) 0.000
Cl7 0.049(4) 0.058(4) 0.022(3) 0.013(3) 0.016(3) 0.033(3)
Cl8 0.0201(18) 0.0224(17) 0.021(2) 0.000 0.0089(15) 0.000
N9 0.011(4) 0.014(4) 0.022(5) -0.004(3) 0.008(4) 0.001(3)
N10 0.017(4) 0.018(4) 0.046(7) -0.009(4) 0.011(4) -0.006(3)
O11 0.050(11) 0.013(7) 0.097(16) 0.000 0.054(11) 0.000

loop_
_atom_type_symbol
_atom_type_description
_atom_type_scat_dispersion_real
_atom_type_scat_dispersion_imag
_atom_type_scat_source
N N 0.0061 0.0033 'International Tables Vol C Tables 4.2.6.8 and 6.1.1.4'
O O 0.0106 0.0060 'International Tables Vol C Tables 4.2.6.8 and 6.1.1.4'
Cl Cl 0.1484 0.1585 'International Tables Vol C Tables 4.2.6.8 and 6.1.1.4'
Mo Mo -1.6832 0.6857 'International Tables Vol C Tables 4.2.6.8 and 6.1.1.4'
Ba Ba -0.3244 2.2819 'International Tables Vol C Tables 4.2.6.8 and 6.1.1.4'

loop_
_geom_angle_atom_site_label_1
_geom_angle_atom_site_label_2
_geom_angle_atom_site_label_3
_geom_angle
_geom_angle_site_symmetry_1
_geom_angle_site_symmetry_3
_geom_angle_publ_flag
O11 Ba1 N9 75.4(3) . 6_565 ?
O11 Ba1 N9 75.4(3) . . ?
N9 Ba1 N9 80.3(3) 6_565 . ?
O11 Ba1 N10 130.9(2) . 8_455 ?
N9 Ba1 N10 150.2(3) 6_565 8_455 ?
N9 Ba1 N10 92.3(2) . 8_455 ?
O11 Ba1 N10 130.9(2) . 3_455 ?
N9 Ba1 N10 92.3(2) 6_565 3_455 ?
N9 Ba1 N10 150.2(3) . 3_455 ?
N10 Ba1 N10 79.8(3) 8_455 3_455 ?
O11 Ba1 N10 74.1(3) . 7_556 ?
N9 Ba1 N10 149.4(2) 6_565 7_556 ?
N9 Ba1 N10 94.1(2) . 7_556 ?
N10 Ba1 N10 59.3(4) 8_455 7_556 ?
N10 Ba1 N10 106.0(2) 3_455 7_556 ?
O11 Ba1 N10 74.1(3) . 4_556 ?
N9 Ba1 N10 94.1(2) 6_565 4_556 ?
N9 Ba1 N10 149.4(2) . 4_556 ?
N10 Ba1 N10 106.0(2) 8_455 4_556 ?
N10 Ba1 N10 59.3(4) 3_455 4_556 ?
N10 Ba1 N10 75.6(3) 7_556 4_556 ?
O11 Ba1 Cl8 142.5(3) . 5_666 ?
N9 Ba1 Cl8 76.12(18) 6_565 5_666 ?
N9 Ba1 Cl8 76.12(18) . 5_666 ?
N10 Ba1 Cl8 74.1(2) 8_455 5_666 ?
N10 Ba1 Cl8 74.1(2) 3_455 5_666 ?
N10 Ba1 Cl8 131.99(19) 7_556 5_666 ?
N10 Ba1 Cl8 131.99(19) 4_556 5_666 ?
O11 Ba1 Mo5 98.85(15) . 7_556 ?
N9 Ba1 Mo5 161.19(16) 6_565 7_556 ?
N9 Ba1 Mo5 80.94(16) . 7_556 ?
N10 Ba1 Mo5 32.06(19) 8_455 7_556 ?
N10 Ba1 Mo5 104.52(16) 3_455 7_556 ?
N10 Ba1 Mo5 32.02(18) 7_556 7_556 ?
N10 Ba1 Mo5 101.63(17) 4_556 7_556 ?
Cl8 Ba1 Mo5 100.27(3) 5_666 7_556 ?
O11 Ba1 Mo5 98.85(15) . 3_455 ?
N9 Ba1 Mo5 80.94(16) 6_565 3_455 ?
N9 Ba1 Mo5 161.19(16) . 3_455 ?
N10 Ba1 Mo5 104.52(16) 8_455 3_455 ?
N10 Ba1 Mo5 32.06(19) 3_455 3_455 ?
N10 Ba1 Mo5 101.63(17) 7_556 3_455 ?
N10 Ba1 Mo5 32.02(18) 4_556 3_455 ?
Cl8 Ba1 Mo5 100.27(3) 5_666 3_455 ?
Mo5 Ba1 Mo5 117.82(3) 7_556 3_455 ?
O11 Ba1 Ba1 107.3(3) . 5_566 ?
N9 Ba1 Ba1 139.82(16) 6_565 5_566 ?
N9 Ba1 Ba1 139.82(16) . 5_566 ?
N10 Ba1 Ba1 54.70(18) 8_455 5_566 ?
N10 Ba1 Ba1 54.70(18) 3_455 5_566 ?
N10 Ba1 Ba1 51.26(17) 7_556 5_566 ?
N10 Ba1 Ba1 51.26(17) 4_556 5_566 ?
Cl8 Ba1 Ba1 110.20(7) 5_666 5_566 ?
Mo5 Ba1 Ba1 58.910(14) 7_556 5_566 ?
Mo5 Ba1 Ba1 58.910(14) 3_455 5_566 ?
O11 Ba1 Ba4 49.145(18) . 6_565 ?
N9 Ba1 Ba4 47.92(17) 6_565 6_565 ?
N9 Ba1 Ba4 107.73(17) . 6_565 ?
N10 Ba1 Ba4 157.31(18) 8_455 6_565 ?
N10 Ba1 Ba4 87.32(18) 3_455 6_565 ?
N10 Ba1 Ba4 107.59(18) 7_556 6_565 ?
N10 Ba1 Ba4 51.38(17) 4_556 6_565 ?
Cl8 Ba1 Ba4 120.24(3) 5_666 6_565 ?
Mo5 Ba1 Ba4 139.49(3) 7_556 6_565 ?
Mo5 Ba1 Ba4 57.690(14) 3_455 6_565 ?
Ba1 Ba1 Ba4 102.63(2) 5_566 6_565 ?
O11 Ba2 N9 76.4(4) . . ?
O11 Ba2 N9 76.4(4) . 6_565 ?
N9 Ba2 N9 78.3(3) . 6_565 ?
O11 Ba2 N9 134.8(3) . 2_656 ?
N9 Ba2 N9 60.7(3) . 2_656 ?
N9 Ba2 N9 106.05(18) 6_565 2_656 ?
O11 Ba2 N9 134.8(3) . 5_666 ?
N9 Ba2 N9 106.05(19) . 5_666 ?
N9 Ba2 N9 60.7(3) 6_565 5_666 ?
N9 Ba2 N9 74.7(3) 2_656 5_666 ?
O11 Ba2 Cl8 133.4(5) . . ?
N9 Ba2 Cl8 134.27(15) . . ?
N9 Ba2 Cl8 134.27(15) 6_565 . ?
N9 Ba2 Cl8 77.48(16) 2_656 . ?
N9 Ba2 Cl8 77.48(16) 5_666 . ?
O11 Ba2 Mo5 102.0(2) . . ?
N9 Ba2 Mo5 32.88(14) . . ?
N9 Ba2 Mo5 104.12(17) 6_565 . ?
N9 Ba2 Mo5 32.83(14) 2_656 . ?
N9 Ba2 Mo5 101.63(16) 5_666 . ?
Cl8 Ba2 Mo5 101.40(4) . . ?
O11 Ba2 Mo5 102.0(2) . 5_666 ?
N9 Ba2 Mo5 104.12(17) . 5_666 ?
N9 Ba2 Mo5 32.88(15) 6_565 5_666 ?
N9 Ba2 Mo5 101.63(16) 2_656 5_666 ?
N9 Ba2 Mo5 32.83(14) 5_666 5_666 ?
Cl8 Ba2 Mo5 101.40(4) . 5_666 ?
Mo5 Ba2 Mo5 118.23(3) . 5_666 ?
O11 Ba2 Ba2 114.0(5) . 5_666 ?
N9 Ba2 Ba2 54.52(17) . 5_666 ?
N9 Ba2 Ba2 54.52(17) 6_565 5_666 ?
N9 Ba2 Ba2 51.52(16) 2_656 5_666 ?
N9 Ba2 Ba2 51.52(16) 5_666 5_666 ?
Cl8 Ba2 Ba2 112.64(8) . 5_666 ?
Mo5 Ba2 Ba2 59.113(17) . 5_666 ?
Mo5 Ba2 Ba2 59.113(17) 5_666 5_666 ?
O11 Ba2 Cl6 42.0(5) . . ?
N9 Ba2 Cl6 108.67(16) . . ?
N9 Ba2 Cl6 108.67(16) 6_565 . ?
N9 Ba2 Cl6 140.33(15) 2_656 . ?
N9 Ba2 Cl6 140.33(15) 5_666 . ?
Cl8 Ba2 Cl6 91.44(7) . . ?
Mo5 Ba2 Cl6 117.948(17) . . ?
Mo5 Ba2 Cl6 117.948(17) 5_666 . ?
Ba2 Ba2 Cl6 155.92(4) 5_666 . ?
O11 Ba2 Cl7 79.6(3) . 5_667 ?
N9 Ba2 Cl7 155.89(18) . 5_667 ?
N9 Ba2 Cl7 93.3(2) 6_565 5_667 ?
N9 Ba2 Cl7 143.16(18) 2_656 5_667 ?
N9 Ba2 Cl7 88.78(19) 5_666 5_667 ?
Cl8 Ba2 Cl7 66.75(11) . 5_667 ?
Mo5 Ba2 Cl7 162.40(10) . 5_667 ?
Mo5 Ba2 Cl7 77.98(11) 5_666 5_667 ?
Ba2 Ba2 Cl7 136.51(11) 5_666 5_667 ?
Cl6 Ba2 Cl7 52.31(11) . 5_667 ?
O11 Ba2 Cl7 79.6(3) . 2_657 ?
N9 Ba2 Cl7 93.3(2) . 2_657 ?
N9 Ba2 Cl7 155.89(18) 6_565 2_657 ?
N9 Ba2 Cl7 88.78(19) 2_656 2_657 ?
N9 Ba2 Cl7 143.16(18) 5_666 2_657 ?
Cl8 Ba2 Cl7 66.75(11) . 2_657 ?
Mo5 Ba2 Cl7 77.98(11) . 2_657 ?
Mo5 Ba2 Cl7 162.40(10) 5_666 2_657 ?
Ba2 Ba2 Cl7 136.51(11) 5_666 2_657 ?
Cl6 Ba2 Cl7 52.31(12) . 2_657 ?
Cl7 Ba2 Cl7 85.2(2) 5_667 2_657 ?
O11 Ba3 N10 82.5(4) . 7_556 ?
O11 Ba3 N10 82.5(4) . 4_556 ?
N10 Ba3 N10 86.0(4) 7_556 4_556 ?
O11 Ba3 Cl8 156.0(5) . 1_455 ?
N10 Ba3 Cl8 80.01(19) 7_556 1_455 ?
N10 Ba3 Cl8 80.01(19) 4_556 1_455 ?
O11 Ba3 Cl8 133.7(5) . 5_667 ?
N10 Ba3 Cl8 127.6(2) 7_556 5_667 ?
N10 Ba3 Cl8 127.6(2) 4_556 5_667 ?
Cl8 Ba3 Cl8 70.26(11) 1_455 5_667 ?
O11 Ba3 Cl7 79.8(3) . 6_565 ?
N10 Ba3 Cl7 161.6(2) 7_556 6_565 ?
N10 Ba3 Cl7 86.6(2) 4_556 6_565 ?
Cl8 Ba3 Cl7 115.28(14) 1_455 6_565 ?
Cl8 Ba3 Cl7 69.68(12) 5_667 6_565 ?
O11 Ba3 Cl7 79.8(3) . . ?
N10 Ba3 Cl7 86.6(2) 7_556 . ?
N10 Ba3 Cl7 161.6(2) 4_556 . ?
Cl8 Ba3 Cl7 115.28(14) 1_455 . ?
Cl8 Ba3 Cl7 69.68(12) 5_667 . ?
Cl7 Ba3 Cl7 95.2(3) 6_565 . ?
O11 Ba3 Cl6 42.7(5) . . ?
N10 Ba3 Cl6 113.09(18) 7_556 . ?
N10 Ba3 Cl6 113.09(18) 4_556 . ?
Cl8 Ba3 Cl6 161.28(8) 1_455 . ?
Cl8 Ba3 Cl6 91.02(7) 5_667 . ?
Cl7 Ba3 Cl6 55.11(14) 6_565 . ?
Cl7 Ba3 Cl6 55.11(14) . . ?
O11 Ba3 Cl7 98.83(14) . 7_557 ?
N10 Ba3 Cl7 60.7(2) 7_556 7_557 ?
N10 Ba3 Cl7 146.0(2) 4_556 7_557 ?
Cl8 Ba3 Cl7 86.82(11) 1_455 7_557 ?
Cl8 Ba3 Cl7 75.14(10) 5_667 7_557 ?
Cl7 Ba3 Cl7 127.22(6) 6_565 7_557 ?
Cl7 Ba3 Cl7 34.8(3) . 7_557 ?
Cl6 Ba3 Cl7 88.37(12) . 7_557 ?
O11 Ba3 Cl7 98.83(14) . 4_557 ?
N10 Ba3 Cl7 146.0(2) 7_556 4_557 ?
N10 Ba3 Cl7 60.7(2) 4_556 4_557 ?
Cl8 Ba3 Cl7 86.82(11) 1_455 4_557 ?
Cl8 Ba3 Cl7 75.14(10) 5_667 4_557 ?
Cl7 Ba3 Cl7 34.8(3) 6_565 4_557 ?
Cl7 Ba3 Cl7 127.22(6) . 4_557 ?
Cl6 Ba3 Cl7 88.37(12) . 4_557 ?
Cl7 Ba3 Cl7 150.0(2) 7_557 4_557 ?
O11 Ba3 Ba1 46.6(5) . . ?
N10 Ba3 Ba1 52.2(2) 7_556 . ?
N10 Ba3 Ba1 52.2(2) 4_556 . ?
Cl8 Ba3 Ba1 109.41(8) 1_455 . ?
Cl8 Ba3 Ba1 179.67(7) 5_667 . ?
Cl7 Ba3 Ba1 110.52(11) 6_565 . ?
Cl7 Ba3 Ba1 110.52(11) . . ?
Cl6 Ba3 Ba1 89.31(2) . . ?
Cl7 Ba3 Ba1 104.87(10) 7_557 . ?
Cl7 Ba3 Ba1 104.87(10) 4_557 . ?
O11 Ba3 Ba4 46.64(6) . 6_565 ?
N10 Ba3 Ba4 110.0(2) 7_556 6_565 ?
N10 Ba3 Ba4 50.01(18) 4_556 6_565 ?
Cl8 Ba3 Ba4 126.38(4) 1_455 6_565 ?
Cl8 Ba3 Ba4 122.37(4) 5_667 6_565 ?
Cl7 Ba3 Ba4 53.10(11) 6_565 6_565 ?
Cl7 Ba3 Ba4 117.76(14) . 6_565 ?
Cl6 Ba3 Ba4 63.418(16) . 6_565 ?
Cl7 Ba3 Ba4 145.13(10) 7_557 6_565 ?
Cl7 Ba3 Ba4 54.92(10) 4_557 6_565 ?
Ba1 Ba3 Ba4 57.797(17) . 6_565 ?
N9 Ba4 N9 74.3(2) . 7_556 ?
N9 Ba4 O11 74.3(4) . . ?
N9 Ba4 O11 123.4(4) 7_556 . ?
N9 Ba4 N10 63.4(2) . 2_656 ?
N9 Ba4 N10 90.4(2) 7_556 2_656 ?
O11 Ba4 N10 115.0(3) . 2_656 ?
N9 Ba4 N10 95.0(3) . 7_556 ?
N9 Ba4 N10 63.5(2) 7_556 7_556 ?
O11 Ba4 N10 73.7(4) . 7_556 ?
N10 Ba4 N10 150.7(4) 2_656 7_556 ?
N9 Ba4 Cl8 128.27(17) . 3_445 ?
N9 Ba4 Cl8 77.78(18) 7_556 3_445 ?
O11 Ba4 Cl8 155.0(4) . 3_445 ?
N10 Ba4 Cl8 74.36(18) 2_656 3_445 ?
N10 Ba4 Cl8 110.07(18) 7_556 3_445 ?
N9 Ba4 Cl7 149.9(2) . . ?
N9 Ba4 Cl7 128.6(2) 7_556 . ?
O11 Ba4 Cl7 76.2(4) . . ?
N10 Ba4 Cl7 126.5(2) 2_656 . ?
N10 Ba4 Cl7 82.2(2) 7_556 . ?
Cl8 Ba4 Cl7 79.88(14) 3_445 . ?
N9 Ba4 Cl7 96.00(19) . 2_657 ?
N9 Ba4 Cl7 150.53(19) 7_556 2_657 ?
O11 Ba4 Cl7 78.4(4) . 2_657 ?
N10 Ba4 Cl7 60.9(2) 2_656 2_657 ?
N10 Ba4 Cl7 145.9(2) 7_556 2_657 ?
Cl8 Ba4 Cl7 87.69(14) 3_445 2_657 ?
Cl7 Ba4 Cl7 72.23(19) . 2_657 ?
N9 Ba4 Cl7 155.70(19) . 7_557 ?
N9 Ba4 Cl7 92.8(2) 7_556 7_557 ?
O11 Ba4 Cl7 97.2(4) . 7_557 ?
N10 Ba4 Cl7 138.7(2) 2_656 7_557 ?
N10 Ba4 Cl7 60.7(2) 7_556 7_557 ?
Cl8 Ba4 Cl7 66.18(12) 3_445 7_557 ?
Cl7 Ba4 Cl7 35.8(3) . 7_557 ?
Cl7 Ba4 Cl7 104.66(19) 2_657 7_557 ?
N9 Ba4 Mo5 80.75(16) . 7_556 ?
N9 Ba4 Mo5 31.91(15) 7_556 7_556 ?
O11 Ba4 Mo5 97.2(4) . 7_556 ?
N10 Ba4 Mo5 120.1(2) 2_656 7_556 ?
N10 Ba4 Mo5 31.93(18) 7_556 7_556 ?
Cl8 Ba4 Mo5 97.17(7) 3_445 7_556 ?
Cl7 Ba4 Mo5 108.85(13) . 7_556 ?
Cl7 Ba4 Mo5 175.12(12) 2_657 7_556 ?
Cl7 Ba4 Mo5 77.74(12) 7_557 7_556 ?
N9 Ba4 Mo5 31.64(15) . . ?
N9 Ba4 Mo5 80.32(15) 7_556 . ?
O11 Ba4 Mo5 95.7(3) . . ?
N10 Ba4 Mo5 31.72(18) 2_656 . ?
N10 Ba4 Mo5 124.0(2) 7_556 . ?
Cl8 Ba4 Mo5 101.52(6) 3_445 . ?
Cl7 Ba4 Mo5 149.76(14) . . ?
Cl7 Ba4 Mo5 77.63(10) 2_657 . ?
Cl7 Ba4 Mo5 167.12(12) 7_557 . ?
Mo5 Ba4 Mo5 100.98(2) 7_556 . ?
N9 Ba4 Ba1 48.00(15) . . ?
N9 Ba4 Ba1 76.61(17) 7_556 . ?
O11 Ba4 Ba1 47.5(4) . . ?
N10 Ba4 Ba1 111.23(18) 2_656 . ?
N10 Ba4 Ba1 52.35(19) 7_556 . ?
Cl8 Ba4 Ba1 153.77(7) 3_445 . ?
Cl7 Ba4 Ba1 112.40(11) . . ?
Cl7 Ba4 Ba1 117.77(12) 2_657 . ?
Cl7 Ba4 Ba1 109.57(10) 7_557 . ?
Mo5 Ba4 Ba1 57.36(2) 7_556 . ?
Mo5 Ba4 Ba1 79.61(2) . . ?
N10 Mo5 N10 106.1(6) . 2_656 ?
N10 Mo5 N9 111.2(4) . 2_656 ?
N10 Mo5 N9 111.7(4) 2_656 2_656 ?
N10 Mo5 N9 111.7(4) . . ?
N10 Mo5 N9 111.2(4) 2_656 . ?
N9 Mo5 N9 105.1(5) 2_656 . ?
N10 Mo5 Ba2 157.7(3) . . ?
N10 Mo5 Ba2 96.1(3) 2_656 . ?
N9 Mo5 Ba2 60.3(3) 2_656 . ?
N9 Mo5 Ba2 56.8(2) . . ?
N10 Mo5 Ba2 96.1(3) . 5_666 ?
N10 Mo5 Ba2 157.7(3) 2_656 5_666 ?
N9 Mo5 Ba2 56.8(2) 2_656 5_666 ?
N9 Mo5 Ba2 60.3(3) . 5_666 ?
Ba2 Mo5 Ba2 61.77(3) . 5_666 ?
N10 Mo5 Ba1 61.1(3) . 7_556 ?
N10 Mo5 Ba1 56.9(3) 2_656 7_556 ?
N9 Mo5 Ba1 158.4(2) 2_656 7_556 ?
N9 Mo5 Ba1 96.4(2) . 7_556 ?
Ba2 Mo5 Ba1 134.393(19) . 7_556 ?
Ba2 Mo5 Ba1 140.375(19) 5_666 7_556 ?
N10 Mo5 Ba1 56.9(3) . 3_545 ?
N10 Mo5 Ba1 61.1(3) 2_656 3_545 ?
N9 Mo5 Ba1 96.4(2) 2_656 3_545 ?
N9 Mo5 Ba1 158.4(2) . 3_545 ?
Ba2 Mo5 Ba1 140.375(19) . 3_545 ?
Ba2 Mo5 Ba1 134.393(19) 5_666 3_545 ?
Ba1 Mo5 Ba1 62.18(3) 7_556 3_545 ?
N10 Mo5 Ba4 59.5(3) . 7_556 ?
N10 Mo5 Ba4 117.1(3) 2_656 7_556 ?
N9 Mo5 Ba4 130.9(3) 2_656 7_556 ?
N9 Mo5 Ba4 52.9(3) . 7_556 ?
Ba2 Mo5 Ba4 108.79(3) . 7_556 ?
Ba2 Mo5 Ba4 75.62(2) 5_666 7_556 ?
Ba1 Mo5 Ba4 64.947(19) 7_556 7_556 ?
Ba1 Mo5 Ba4 110.48(3) 3_545 7_556 ?
N10 Mo5 Ba4 117.1(3) . 8 ?
N10 Mo5 Ba4 59.5(3) 2_656 8 ?
N9 Mo5 Ba4 52.9(3) 2_656 8 ?
N9 Mo5 Ba4 130.9(3) . 8 ?
Ba2 Mo5 Ba4 75.62(2) . 8 ?
Ba2 Mo5 Ba4 108.79(3) 5_666 8 ?
Ba1 Mo5 Ba4 110.48(3) 7_556 8 ?
Ba1 Mo5 Ba4 64.947(19) 3_545 8 ?
Ba4 Mo5 Ba4 175.08(4) 7_556 8 ?
N10 Mo5 Ba4 59.0(3) . 2_656 ?
N10 Mo5 Ba4 123.4(3) 2_656 2_656 ?
N9 Mo5 Ba4 52.2(3) 2_656 2_656 ?
N9 Mo5 Ba4 125.3(3) . 2_656 ?
Ba2 Mo5 Ba4 109.83(3) . 2_656 ?
Ba2 Mo5 Ba4 67.15(2) 5_666 2_656 ?
Ba1 Mo5 Ba4 115.73(3) 7_556 2_656 ?
Ba1 Mo5 Ba4 67.348(18) 3_545 2_656 ?
Ba4 Mo5 Ba4 101.12(2) 7_556 2_656 ?
Ba4 Mo5 Ba4 79.02(2) 8 2_656 ?
N10 Mo5 Ba4 123.4(3) . . ?
N10 Mo5 Ba4 59.0(3) 2_656 . ?
N9 Mo5 Ba4 125.3(3) 2_656 . ?
N9 Mo5 Ba4 52.2(3) . . ?
Ba2 Mo5 Ba4 67.15(2) . . ?
Ba2 Mo5 Ba4 109.83(3) 5_666 . ?
Ba1 Mo5 Ba4 67.348(18) 7_556 . ?
Ba1 Mo5 Ba4 115.73(3) 3_545 . ?
Ba4 Mo5 Ba4 79.02(2) 7_556 . ?
Ba4 Mo5 Ba4 101.12(2) 8 . ?
Ba4 Mo5 Ba4 176.73(4) 2_656 . ?
Ba3 Cl6 Ba3 180.0 5_667 . ?
Ba3 Cl6 Ba2 82.92(2) 5_667 . ?
Ba3 Cl6 Ba2 97.08(2) . . ?
Ba3 Cl6 Ba2 97.08(2) 5_667 5_667 ?
Ba3 Cl6 Ba2 82.92(2) . 5_667 ?
Ba2 Cl6 Ba2 180.0 . 5_667 ?
Cl7 Cl7 Ba3 82.6(3) 7_557 . ?
Cl7 Cl7 Ba4 78.1(4) 7_557 . ?
Ba3 Cl7 Ba4 73.97(14) . . ?
Cl7 Cl7 Ba4 140.3(4) 7_557 2_657 ?
Ba3 Cl7 Ba4 137.0(3) . 2_657 ?
Ba4 Cl7 Ba4 105.84(17) . 2_657 ?
Cl7 Cl7 Ba4 66.0(3) 7_557 7_557 ?
Ba3 Cl7 Ba4 100.39(15) . 7_557 ?
Ba4 Cl7 Ba4 144.2(3) . 7_557 ?
Ba4 Cl7 Ba4 101.85(17) 2_657 7_557 ?
Cl7 Cl7 Ba2 135.2(4) 7_557 5_667 ?
Ba3 Cl7 Ba2 85.71(16) . 5_667 ?
Ba4 Cl7 Ba2 138.7(2) . 5_667 ?
Ba4 Cl7 Ba2 66.09(14) 2_657 5_667 ?
Ba4 Cl7 Ba2 73.94(13) 7_557 5_667 ?
Cl7 Cl7 Ba3 62.7(3) 7_557 7_557 ?
Ba3 Cl7 Ba3 145.2(3) . 7_557 ?
Ba4 Cl7 Ba3 97.40(18) . 7_557 ?
Ba4 Cl7 Ba3 77.70(12) 2_657 7_557 ?
Ba4 Cl7 Ba3 66.72(13) 7_557 7_557 ?
Ba2 Cl7 Ba3 118.38(18) 5_667 7_557 ?
Ba2 Cl8 Ba3 155.64(14) . 1_655 ?
Ba2 Cl8 Ba3 94.62(9) . 5_667 ?
Ba3 Cl8 Ba3 109.74(11) 1_655 5_667 ?
Ba2 Cl8 Ba4 83.59(7) . 8 ?
Ba3 Cl8 Ba4 88.96(6) 1_655 8 ?
Ba3 Cl8 Ba4 107.39(6) 5_667 8 ?
Ba2 Cl8 Ba4 83.59(7) . 3 ?
Ba3 Cl8 Ba4 88.96(6) 1_655 3 ?
Ba3 Cl8 Ba4 107.39(6) 5_667 3 ?
Ba4 Cl8 Ba4 143.70(13) 8 3 ?
Ba2 Cl8 Ba1 79.90(9) . 5_666 ?
Ba3 Cl8 Ba1 75.74(8) 1_655 5_666 ?
Ba3 Cl8 Ba1 174.52(12) 5_667 5_666 ?
Ba4 Cl8 Ba1 72.19(6) 8 5_666 ?
Ba4 Cl8 Ba1 72.19(6) 3 5_666 ?
Mo5 N9 Ba4 96.1(3) . . ?
Mo5 N9 Ba1 176.9(4) . . ?
Ba4 N9 Ba1 84.1(2) . . ?
Mo5 N9 Ba4 95.2(3) . 7_556 ?
Ba4 N9 Ba4 105.7(2) . 7_556 ?
Ba1 N9 Ba4 87.8(2) . 7_556 ?
Mo5 N9 Ba2 90.4(3) . . ?
Ba4 N9 Ba2 85.4(2) . . ?
Ba1 N9 Ba2 86.5(2) . . ?
Ba4 N9 Ba2 166.9(3) 7_556 . ?
Mo5 N9 Ba2 86.9(3) . 5_666 ?
Ba4 N9 Ba2 159.2(3) . 5_666 ?
Ba1 N9 Ba2 91.9(2) . 5_666 ?
Ba4 N9 Ba2 94.4(3) 7_556 5_666 ?
Ba2 N9 Ba2 73.95(18) . 5_666 ?
Mo5 N10 Ba3 168.9(5) . 7_556 ?
Mo5 N10 Ba1 91.0(4) . 3_545 ?
Ba3 N10 Ba1 89.2(3) 7_556 3_545 ?
Mo5 N10 Ba4 89.3(3) . 2_656 ?
Ba3 N10 Ba4 101.7(3) 7_556 2_656 ?
Ba1 N10 Ba4 81.7(2) 3_545 2_656 ?
Mo5 N10 Ba4 88.6(3) . 7_556 ?
Ba3 N10 Ba4 85.8(2) 7_556 7_556 ?
Ba1 N10 Ba4 150.3(4) 3_545 7_556 ?
Ba4 N10 Ba4 128.0(3) 2_656 7_556 ?
Mo5 N10 Ba1 86.9(4) . 7_556 ?
Ba3 N10 Ba1 82.5(2) 7_556 7_556 ?
Ba1 N10 Ba1 74.0(2) 3_545 7_556 ?
Ba4 N10 Ba1 155.4(3) 2_656 7_556 ?
Ba4 N10 Ba1 76.3(2) 7_556 7_556 ?
Ba3 O11 Ba2 178.2(9) . . ?
Ba3 O11 Ba1 90.7(5) . . ?
Ba2 O11 Ba1 91.0(6) . . ?
Ba3 O11 Ba4 91.9(3) . . ?
Ba2 O11 Ba4 88.3(3) . . ?
Ba1 O11 Ba4 83.3(4) . . ?
Ba3 O11 Ba4 91.9(3) . 6_565 ?
Ba2 O11 Ba4 88.3(3) . 6_565 ?
Ba1 O11 Ba4 83.3(4) . 6_565 ?
Ba4 O11 Ba4 166.2(8) . 6_565 ?

loop_
_geom_bond_atom_site_label_1
_geom_bond_atom_site_label_2
_geom_bond_distance
_geom_bond_site_symmetry_2
_geom_bond_publ_flag
Ba1 O11 2.78(2) . ?
Ba1 N9 2.802(7) 6_565 ?
Ba1 N9 2.802(7) . ?
Ba1 N10 2.920(9) 8_455 ?
Ba1 N10 2.920(9) 3_455 ?
Ba1 N10 3.056(10) 7_556 ?
Ba1 N10 3.056(10) 4_556 ?
Ba1 Cl8 3.345(4) 5_666 ?
Ba1 Mo5 3.4856(10) 7_556 ?
Ba1 Mo5 3.4856(10) 3_455 ?
Ba1 Ba1 3.5998(15) 5_566 ?
Ba1 Ba4 3.7497(9) 6_565 ?
Ba2 O11 2.654(15) . ?
Ba2 N9 2.861(8) . ?
Ba2 N9 2.861(8) 6_565 ?
Ba2 N9 2.975(8) 2_656 ?
Ba2 N9 2.975(8) 5_666 ?
Ba2 Cl8 3.116(4) . ?
Ba2 Mo5 3.4202(11) . ?
Ba2 Mo5 3.4202(11) 5_666 ?
Ba2 Ba2 3.511(2) 5_666 ?
Ba2 Cl6 3.5288(10) . ?
Ba2 Cl7 3.555(8) 5_667 ?
Ba2 Cl7 3.555(8) 2_657 ?
Ba3 O11 2.598(15) . ?
Ba3 N10 2.745(9) 7_556 ?
Ba3 N10 2.745(9) 4_556 ?
Ba3 Cl8 3.131(4) 1_455 ?
Ba3 Cl8 3.196(4) 5_667 ?
Ba3 Cl7 3.259(6) 6_565 ?
Ba3 Cl7 3.259(6) . ?
Ba3 Cl6 3.4788(10) . ?
Ba3 Cl7 3.638(7) 7_557 ?
Ba3 Cl7 3.638(7) 4_557 ?
Ba3 Ba4 3.9254(9) 6_565 ?
Ba4 N9 2.798(8) . ?
Ba4 N9 2.802(8) 7_556 ?
Ba4 O11 2.855(3) . ?
Ba4 N10 3.015(9) 2_656 ?
Ba4 N10 3.016(9) 7_556 ?
Ba4 Cl8 3.2470(14) 3_445 ?
Ba4 Cl7 3.266(7) . ?
Ba4 Cl7 3.484(7) 2_657 ?
Ba4 Cl7 3.497(7) 7_557 ?
Ba4 Mo5 3.4983(7) 7_556 ?
Ba4 Mo5 3.5193(7) . ?
Mo5 N10 1.851(10) . ?
Mo5 N10 1.851(10) 2_656 ?
Mo5 N9 1.857(7) 2_656 ?
Mo5 N9 1.857(7) . ?
Mo5 Ba2 3.4202(11) 5_666 ?
Mo5 Ba1 3.4856(10) 7_556 ?
Mo5 Ba1 3.4856(10) 3_545 ?
Mo5 Ba4 3.4983(7) 7_556 ?
Mo5 Ba4 3.4983(7) 8 ?
Mo5 Ba4 3.5193(7) 2_656 ?
Cl6 Ba3 3.4788(10) 5_667 ?
Cl6 Ba2 3.5288(10) 5_667 ?
Cl7 Cl7 2.093(17) 7_557 ?
Cl7 Ba4 3.484(7) 2_657 ?
Cl7 Ba4 3.497(6) 7_557 ?
Cl7 Ba2 3.555(8) 5_667 ?
Cl7 Ba3 3.638(7) 7_557 ?
Cl8 Ba3 3.131(3) 1_655 ?
Cl8 Ba3 3.196(4) 5_667 ?
Cl8 Ba4 3.2470(14) 8 ?
Cl8 Ba4 3.2470(14) 3 ?
Cl8 Ba1 3.345(4) 5_666 ?
N9 Ba4 2.802(8) 7_556 ?
N9 Ba2 2.975(8) 5_666 ?
N10 Ba3 2.745(9) 7_556 ?
N10 Ba1 2.920(9) 3_545 ?
N10 Ba4 3.015(9) 2_656 ?
N10 Ba4 3.016(9) 7_556 ?
N10 Ba1 3.056(10) 7_556 ?
O11 Ba4 2.855(3) 6_565 ?
